data_7117401
loop_
_publ_author_name
'Shizhou Liu'
'Mengchao Tong'
'Yang Yu'
'Hexin Xie'
'Hao Li'
'Wei Wang'

_publ_section_title
;
 Construction of an all-carbon quaternary stereocenter by organocatalytic
 enantioselective alpha-functionalization of alpha-substituted
 beta-ketocarbonyls with electron deficient vinylarenes
;
_journal_name_full Chem.Commun.
_journal_page_first 11221
_journal_paper_doi 10.1039/C5cc03562G
_journal_volume 51
_journal_year 2015
_chemical_absolute_configuration ad
_chemical_formula_sum 'C18 H23 N O7 S'
_chemical_formula_weight 397.43
_chemical_name_systematic
; 
 ? 
;
_space_group_crystal_system monoclinic
_space_group_IT_number 4
_space_group_name_Hall 'P 2yb'
_space_group_name_H-M_alt 'P 1 21 1'
_symmetry_space_group_name_Hall 'P 2yb'
_symmetry_space_group_name_H-M 'P 1 21 1'
_atom_sites_solution_hydrogens mixed
_audit_creation_method SHELXL-2013
_audit_update_record
;
2015-03-26 deposited with the CCDC.
2015-06-01 downloaded from the CCDC.
;
_cell_angle_alpha 90
_cell_angle_beta 90.249(3)
_cell_angle_gamma 90
_cell_formula_units_Z 4
_cell_length_a 9.5125(13)
_cell_length_b 13.887(2)
_cell_length_c 14.680(2)
_cell_measurement_reflns_used 4384
_cell_measurement_temperature 293(2)
_cell_measurement_theta_max 51.874
_cell_measurement_theta_min 5.093
_cell_volume 1939.2(5)
_computing_cell_refinement 'Bruker SMART'
_computing_data_collection 'Bruker SMART'
_computing_data_reduction 'Bruker SHELXTL'
_computing_molecular_graphics 'Bruker SHELXTL'
_computing_publication_material 'Bruker SHELXTL'
_computing_structure_refinement 'SHELXL-2013 (Sheldrick, 2013)'
_computing_structure_solution 'Bruker SHELXTL'
_diffrn_ambient_temperature 293(2)
_diffrn_measured_fraction_theta_full 1.000
_diffrn_measured_fraction_theta_max 1.000
_diffrn_measurement_device_type 'CCD area detector'
_diffrn_measurement_method 'phi and omega scans'
_diffrn_radiation_type MoK\a
_diffrn_radiation_wavelength 0.71073
_diffrn_reflns_av_R_equivalents 0.0224
_diffrn_reflns_av_unetI/netI 0.0406
_diffrn_reflns_laue_measured_fraction_full 1.000
_diffrn_reflns_laue_measured_fraction_max 1.000
_diffrn_reflns_limit_h_max 11
_diffrn_reflns_limit_h_min -9
_diffrn_reflns_limit_k_max 17
_diffrn_reflns_limit_k_min -17
_diffrn_reflns_limit_l_max 17
_diffrn_reflns_limit_l_min -18
_diffrn_reflns_number 11823
_diffrn_reflns_point_group_measured_fraction_full 0.982
_diffrn_reflns_point_group_measured_fraction_max 0.979
_diffrn_reflns_theta_full 25.242
_diffrn_reflns_theta_max 25.993
_diffrn_reflns_theta_min 1.387
_exptl_absorpt_coefficient_mu 0.206
_exptl_absorpt_correction_T_max 0.7457
_exptl_absorpt_correction_T_min 0.6380
_exptl_absorpt_correction_type multi-scan
_exptl_absorpt_process_details sadabs
_exptl_crystal_colour colorless
_exptl_crystal_density_diffrn 1.361
_exptl_crystal_description prismatic
_exptl_crystal_F_000 840
_exptl_crystal_size_max 0.211
_exptl_crystal_size_mid 0.176
_exptl_crystal_size_min 0.145
_refine_diff_density_max 0.248
_refine_diff_density_min -0.149
_refine_diff_density_rms 0.042
_refine_ls_abs_structure_details
; 
 Flack x determined using 2619 quotients [(I+)-(I-)]/[(I+)+(I-)] 
 (Parsons and Flack (2004), Acta Cryst. A60, s61). 
;
_refine_ls_abs_structure_Flack -0.01(4)
_refine_ls_extinction_coef .
_refine_ls_extinction_method none
_refine_ls_goodness_of_fit_ref 1.031
_refine_ls_hydrogen_treatment mixed
_refine_ls_matrix_type full
_refine_ls_number_parameters 516
_refine_ls_number_reflns 7463
_refine_ls_number_restraints 5
_refine_ls_restrained_S_all 1.030
_refine_ls_R_factor_all 0.0523
_refine_ls_R_factor_gt 0.0444
_refine_ls_shift/su_max 0.000
_refine_ls_shift/su_mean 0.000
_refine_ls_structure_factor_coef Fsqd
_refine_ls_weighting_details 'w=1/[\s^2^(Fo^2^)+(0.0751P)^2^+0.0827P] where P=(Fo^2^+2Fc^2^)/3'
_refine_ls_weighting_scheme calc
_refine_ls_wR_factor_gt 0.1167
_refine_ls_wR_factor_ref 0.1232
_reflns_Friedel_coverage 0.877
_reflns_friedel_fraction_full 0.963
_reflns_friedel_fraction_max 0.957
_reflns_number_gt 6389
_reflns_number_total 7463
_reflns_threshold_expression 'I > 2\s(I)'
_cod_data_source_file c5cc03562g2.cif
_cod_data_source_block cd214673
_cod_database_code 7117401
_shelx_space_group_comment
; 
The symmetry employed for this shelxl refinement is uniquely defined 
by the following loop, which should always be used as a source of 
symmetry information in preference to the above space-group names. 
They are only intended as comments. 
;
_shelxl_version_number 2013-4

loop_
_space_group_symop_operation_xyz
'x, y, z'
'-x, y+1/2, -z'

loop_
_atom_site_label
_atom_site_type_symbol
_atom_site_fract_x
_atom_site_fract_y
_atom_site_fract_z
_atom_site_U_iso_or_equiv
_atom_site_adp_type
_atom_site_occupancy
_atom_site_site_symmetry_order
_atom_site_calc_flag
_atom_site_refinement_flags_posn
_atom_site_refinement_flags_adp
_atom_site_refinement_flags_occupancy
_atom_site_disorder_assembly
_atom_site_disorder_group
S1 S 0.38716(9) 0.18023(8) 0.40606(6) 0.0532(3) Uani 1 1 d . . . . .
S2 S 0.37616(9) 0.68327(8) 0.09502(6) 0.0514(2) Uani 1 1 d . . . . .
N1 N 0.8371(4) 0.3235(3) 0.2737(3) 0.0650(9) Uani 1 1 d . . . . .
N2 N 0.8315(4) 0.8269(3) 0.2200(3) 0.0611(9) Uani 1 1 d . . . . .
O1 O 1.2278(3) 0.0128(2) 0.1795(2) 0.0646(8) Uani 1 1 d . . . . .
O2 O 1.0847(3) 0.2397(2) -0.0234(2) 0.0683(8) Uani 1 1 d . . . . .
O3 O 1.2194(3) 0.2349(2) 0.10094(18) 0.0539(6) Uani 1 1 d . . . . .
O4 O 0.9568(4) 0.3096(3) 0.2519(3) 0.0925(12) Uani 1 1 d . . . . .
O5 O 0.7965(5) 0.3990(3) 0.3042(4) 0.1059(14) Uani 1 1 d . . . . .
O6 O 0.3766(5) 0.0876(3) 0.4447(3) 0.1096(16) Uani 1 1 d . . . . .
O7 O 0.4148(4) 0.2553(4) 0.4669(3) 0.0991(14) Uani 1 1 d . . . . .
O9 O 1.0857(4) 0.7341(3) 0.5245(2) 0.0710(8) Uani 1 1 d . . . . .
O10 O 1.2141(3) 0.7346(2) 0.3980(2) 0.0593(7) Uani 1 1 d . . . . .
O11 O 0.9514(3) 0.8132(3) 0.2440(3) 0.0842(10) Uani 1 1 d . . . . .
O12 O 0.7934(4) 0.9007(3) 0.1841(4) 0.1115(16) Uani 1 1 d . . . . .
O13 O 0.4161(4) 0.7451(3) 0.0227(2) 0.0868(11) Uani 1 1 d . . . . .
O14 O 0.3427(4) 0.5868(3) 0.0735(3) 0.0915(13) Uani 1 1 d . . . . .
O8 O 1.2176(6) 0.5179(5) 0.3115(4) 0.0643(14) Uani 0.6 1 d . . P A 1
H19A H 0.975(6) 0.481(3) 0.482(3) 0.023(13) Uiso 0.6 1 d D . P B 1
H19B H 0.946(6) 0.581(5) 0.528(4) 0.05(2) Uiso 0.6 1 d D . P C 1
O8' O 0.9031(8) 0.5221(8) 0.5119(7) 0.077(2) Uani 0.4 1 d . . P D 2
H23A H 1.163(6) 0.481(3) 0.361(4) 0.046(14) Uiso 0.4 1 d D . P E 2
H23B H 1.245(17) 0.565(13) 0.334(7) 0.11(7) Uiso 0.4 1 d D . P F 2
C1 C 1.2142(4) 0.0394(3) 0.1020(3) 0.0490(9) Uani 1 1 d . . . . .
C2 C 1.3183(4) 0.0164(4) 0.0285(3) 0.0703(13) Uani 1 1 d . . . . .
H2A H 1.3931 -0.0232 0.0535 0.084 Uiso 1 1 calc R U . . .
H2B H 1.3598 0.0756 0.0061 0.084 Uiso 1 1 calc R U . . .
C3 C 1.2476(6) -0.0370(4) -0.0505(4) 0.0808(14) Uani 1 1 d . . . . .
H3A H 1.3149 -0.0468 -0.0991 0.097 Uiso 1 1 calc R U . . .
H3B H 1.2158 -0.0997 -0.0299 0.097 Uiso 1 1 calc R U . . .
C4 C 1.1227(5) 0.0208(4) -0.0863(3) 0.0668(12) Uani 1 1 d . . . . .
H4A H 1.1557 0.0811 -0.1119 0.080 Uiso 1 1 calc R U . . .
H4B H 1.0759 -0.0151 -0.1343 0.080 Uiso 1 1 calc R U . . .
C5 C 1.0199(4) 0.0412(3) -0.0103(3) 0.0523(9) Uani 1 1 d . . . . .
H5A H 0.9827 -0.0195 0.0118 0.063 Uiso 1 1 calc R U . . .
H5B H 0.9419 0.0781 -0.0348 0.063 Uiso 1 1 calc R U . . .
C6 C 1.0847(3) 0.0969(3) 0.0708(2) 0.0416(7) Uani 1 1 d . . . . .
C7 C 0.9795(3) 0.1085(3) 0.1490(2) 0.0420(7) Uani 1 1 d . . . . .
H7A H 0.9454 0.0454 0.1666 0.050 Uiso 1 1 calc R U . . .
H7B H 1.0278 0.1361 0.2011 0.050 Uiso 1 1 calc R U . . .
C8 C 0.8539(3) 0.1721(3) 0.1246(2) 0.0526(9) Uani 1 1 d . . . . .
H8A H 0.8871 0.2370 0.1130 0.063 Uiso 1 1 calc R U . . .
H8B H 0.8113 0.1483 0.0688 0.063 Uiso 1 1 calc R U . . .
C9 C 0.7432(3) 0.1757(3) 0.1980(2) 0.0425(7) Uani 1 1 d . . . . .
C10 C 0.6376(4) 0.1071(3) 0.1968(2) 0.0491(8) Uani 1 1 d . . . . .
H10 H 0.6395 0.0597 0.1520 0.059 Uiso 1 1 calc R U . . .
C11 C 0.5304(4) 0.1059(3) 0.2589(3) 0.0487(8) Uani 1 1 d . . . . .
H11 H 0.4631 0.0574 0.2574 0.058 Uiso 1 1 calc R U . . .
C12 C 0.5236(3) 0.1782(3) 0.3242(2) 0.0432(7) Uani 1 1 d . . . . .
C13 C 0.6238(4) 0.2490(3) 0.3273(2) 0.0455(8) Uani 1 1 d . . . . .
H13 H 0.6185 0.2982 0.3702 0.055 Uiso 1 1 calc R U . . .
C14 C 0.7331(3) 0.2460(3) 0.2653(2) 0.0445(8) Uani 1 1 d . . . . .
C15 C 0.2360(4) 0.2058(6) 0.3445(3) 0.102(2) Uani 1 1 d . . . . .
H15A H 0.1557 0.2004 0.3835 0.153 Uiso 1 1 calc R U . . .
H15B H 0.2271 0.1611 0.2949 0.153 Uiso 1 1 calc R U . . .
H15C H 0.2415 0.2702 0.3209 0.153 Uiso 1 1 calc R U . . .
C16 C 1.1286(3) 0.1979(3) 0.0416(2) 0.0453(8) Uani 1 1 d . . . . .
C17 C 1.2614(5) 0.3345(3) 0.0862(4) 0.0677(12) Uani 1 1 d . . . . .
H17A H 1.1855 0.3776 0.1029 0.081 Uiso 1 1 calc R U . . .
H17B H 1.2834 0.3448 0.0225 0.081 Uiso 1 1 calc R U . . .
C18 C 1.3873(7) 0.3539(4) 0.1436(4) 0.0878(16) Uani 1 1 d . . . . .
H18A H 1.3620 0.3501 0.2067 0.132 Uiso 1 1 calc R U . . .
H18B H 1.4225 0.4171 0.1304 0.132 Uiso 1 1 calc R U . . .
H18C H 1.4586 0.3070 0.1307 0.132 Uiso 1 1 calc R U . . .
C19 C 1.0155(4) 0.5400(4) 0.5048(3) 0.0541(9) Uani 1 1 d D . . . .
C20 C 1.1218(5) 0.5138(4) 0.5796(3) 0.0790(14) Uani 1 1 d . . . . .
H20A H 1.1593 0.5721 0.6069 0.095 Uiso 1 1 calc R U . . .
H20B H 1.0757 0.4768 0.6269 0.095 Uiso 1 1 calc R U . . .
C21 C 1.2405(6) 0.4552(5) 0.5385(4) 0.0888(16) Uani 1 1 d . . . . .
H21A H 1.2038 0.3945 0.5160 0.107 Uiso 1 1 calc R U . . .
H21B H 1.3102 0.4412 0.5851 0.107 Uiso 1 1 calc R U . . .
C22 C 1.3095(5) 0.5101(4) 0.4605(4) 0.0774(14) Uani 1 1 d . . . . .
H22A H 1.3535 0.5679 0.4842 0.093 Uiso 1 1 calc R U . . .
H22B H 1.3822 0.4704 0.4336 0.093 Uiso 1 1 calc R U . . .
C23 C 1.2027(4) 0.5373(3) 0.3880(3) 0.0533(10) Uani 1 1 d D . . . .
C24 C 1.0776(3) 0.5963(3) 0.4248(2) 0.0431(8) Uani 1 1 d . . . . .
C25 C 0.9697(3) 0.6116(3) 0.3482(2) 0.0415(7) Uani 1 1 d . . . . .
H25A H 0.9298 0.5497 0.3314 0.050 Uiso 1 1 calc R U . . .
H25B H 1.0177 0.6370 0.2952 0.050 Uiso 1 1 calc R U . . .
C26 C 0.8494(3) 0.6805(3) 0.3738(2) 0.0510(9) Uani 1 1 d . . . . .
H26A H 0.8087 0.6602 0.4311 0.061 Uiso 1 1 calc R U . . .
H26B H 0.8869 0.7449 0.3820 0.061 Uiso 1 1 calc R U . . .
C27 C 0.7361(3) 0.6828(3) 0.3015(2) 0.0424(7) Uani 1 1 d . . . . .
C28 C 0.6301(4) 0.6147(3) 0.3046(2) 0.0490(9) Uani 1 1 d . . . . .
H28 H 0.6325 0.5684 0.3504 0.059 Uiso 1 1 calc R U . . .
C29 C 0.5216(3) 0.6127(3) 0.2427(2) 0.0488(8) Uani 1 1 d . . . . .
H29 H 0.4533 0.5650 0.2458 0.059 Uiso 1 1 calc R U . . .
C30 C 0.5151(3) 0.6824(3) 0.1761(2) 0.0438(7) Uani 1 1 d . . . . .
C31 C 0.6163(3) 0.7529(3) 0.1706(2) 0.0439(8) Uani 1 1 d . . . . .
H31 H 0.6109 0.8007 0.1264 0.053 Uiso 1 1 calc R U . . .
C32 C 0.7263(3) 0.7511(3) 0.2325(2) 0.0426(7) Uani 1 1 d . . . . .
C33 C 0.2352(4) 0.7369(5) 0.1517(3) 0.0737(14) Uani 1 1 d . . . . .
H33A H 0.1530 0.7347 0.1135 0.111 Uiso 1 1 calc R U . . .
H33B H 0.2578 0.8027 0.1653 0.111 Uiso 1 1 calc R U . . .
H33C H 0.2173 0.7027 0.2073 0.111 Uiso 1 1 calc R U . . .
C34 C 1.1260(3) 0.6954(3) 0.4569(2) 0.0469(8) Uani 1 1 d . . . . .
C35 C 1.2618(6) 0.8326(4) 0.4173(4) 0.0796(15) Uani 1 1 d . . . . .
H35A H 1.1884 0.8782 0.4016 0.095 Uiso 1 1 calc R U . . .
H35B H 1.2826 0.8392 0.4818 0.095 Uiso 1 1 calc R U . . .
C36 C 1.3876(7) 0.8528(4) 0.3642(4) 0.0878(16) Uani 1 1 d . . . . .
H36A H 1.4563 0.8034 0.3751 0.132 Uiso 1 1 calc R U . . .
H36B H 1.4255 0.9141 0.3820 0.132 Uiso 1 1 calc R U . . .
H36C H 1.3638 0.8542 0.3006 0.132 Uiso 1 1 calc R U . . .

loop_
_atom_site_aniso_label
_atom_site_aniso_U_11
_atom_site_aniso_U_22
_atom_site_aniso_U_33
_atom_site_aniso_U_23
_atom_site_aniso_U_13
_atom_site_aniso_U_12
S1 0.0438(4) 0.0750(7) 0.0407(4) -0.0027(5) 0.0051(3) 0.0025(5)
S2 0.0393(4) 0.0674(6) 0.0474(5) -0.0032(5) -0.0101(3) 0.0026(5)
N1 0.056(2) 0.052(2) 0.087(3) 0.003(2) 0.0001(18) -0.0110(17)
N2 0.0457(19) 0.049(2) 0.088(2) -0.0023(18) -0.0054(16) -0.0096(15)
O1 0.0541(16) 0.071(2) 0.0680(18) 0.0183(15) -0.0144(13) 0.0040(14)
O2 0.0718(18) 0.070(2) 0.0627(17) 0.0254(16) -0.0138(14) -0.0053(16)
O3 0.0563(15) 0.0476(15) 0.0578(15) 0.0101(12) -0.0081(12) -0.0113(12)
O4 0.0517(19) 0.075(2) 0.151(4) -0.008(2) 0.0124(19) -0.0198(17)
O5 0.090(3) 0.055(2) 0.173(4) -0.026(3) 0.025(3) -0.019(2)
O6 0.117(3) 0.105(3) 0.107(3) 0.040(3) 0.061(3) 0.023(2)
O7 0.074(2) 0.133(4) 0.091(3) -0.053(3) 0.0240(18) -0.016(2)
O9 0.080(2) 0.074(2) 0.0599(17) -0.0230(16) 0.0063(15) -0.0061(17)
O10 0.0569(16) 0.0498(16) 0.0713(18) -0.0152(14) 0.0083(13) -0.0134(13)
O11 0.0425(16) 0.078(2) 0.132(3) 0.004(2) -0.0121(16) -0.0153(16)
O12 0.078(2) 0.048(2) 0.209(5) 0.031(3) -0.027(3) -0.0158(18)
O13 0.0660(19) 0.138(3) 0.0566(18) 0.027(2) -0.0125(14) -0.006(2)
O14 0.080(2) 0.074(2) 0.120(3) -0.019(2) -0.052(2) 0.0008(18)
O8 0.052(3) 0.078(4) 0.063(3) -0.015(3) 0.017(2) 0.001(3)
O8' 0.051(5) 0.086(7) 0.095(6) 0.025(5) 0.022(4) 0.002(5)
C1 0.0378(18) 0.043(2) 0.066(2) 0.0068(18) -0.0066(16) -0.0042(15)
C2 0.045(2) 0.081(3) 0.085(3) 0.006(3) 0.007(2) 0.016(2)
C3 0.076(3) 0.082(4) 0.084(3) -0.015(3) 0.009(3) 0.020(3)
C4 0.070(3) 0.073(3) 0.058(2) -0.007(2) 0.002(2) 0.008(2)
C5 0.0441(19) 0.062(2) 0.051(2) -0.0046(18) -0.0068(15) 0.0012(17)
C6 0.0350(16) 0.0449(19) 0.0450(19) 0.0038(15) -0.0025(13) -0.0014(14)
C7 0.0348(16) 0.051(2) 0.0401(17) 0.0080(15) -0.0027(12) -0.0033(15)
C8 0.0391(17) 0.074(3) 0.0446(18) 0.013(2) 0.0005(13) 0.0081(19)
C9 0.0351(15) 0.054(2) 0.0389(15) 0.0056(17) -0.0053(11) 0.0061(16)
C10 0.0439(18) 0.057(2) 0.0463(19) -0.0109(18) -0.0025(14) 0.0013(17)
C11 0.0389(18) 0.051(2) 0.056(2) -0.0057(18) 0.0012(15) -0.0066(16)
C12 0.0344(15) 0.054(2) 0.0408(16) -0.0042(18) 0.0008(11) 0.0035(17)
C13 0.0432(18) 0.046(2) 0.0470(19) -0.0056(16) -0.0034(14) 0.0020(16)
C14 0.0357(16) 0.045(2) 0.053(2) 0.0048(16) -0.0035(14) -0.0024(15)
C15 0.037(2) 0.207(8) 0.062(3) 0.019(4) 0.0049(17) 0.013(3)
C16 0.0361(16) 0.052(2) 0.0478(18) 0.0053(17) 0.0040(13) -0.0020(15)
C17 0.076(3) 0.046(2) 0.082(3) 0.013(2) -0.009(2) -0.015(2)
C18 0.093(4) 0.057(3) 0.113(4) 0.001(3) -0.013(3) -0.024(3)
C19 0.049(2) 0.060(3) 0.053(2) 0.004(2) 0.0066(17) 0.0069(19)
C20 0.076(3) 0.095(4) 0.065(3) 0.022(3) -0.005(2) 0.010(3)
C21 0.074(3) 0.095(4) 0.096(4) 0.025(3) -0.009(3) 0.027(3)
C22 0.043(2) 0.081(3) 0.108(4) 0.003(3) 0.000(2) 0.017(2)
C23 0.039(2) 0.046(2) 0.075(3) -0.003(2) 0.0105(18) -0.0010(16)
C24 0.0325(16) 0.048(2) 0.0486(19) -0.0016(16) 0.0004(13) -0.0012(14)
C25 0.0346(15) 0.050(2) 0.0402(17) -0.0062(15) 0.0012(13) -0.0052(15)
C26 0.0399(16) 0.070(2) 0.0426(17) -0.009(2) -0.0051(13) 0.009(2)
C27 0.0327(15) 0.055(2) 0.0399(15) -0.0043(18) 0.0021(11) 0.0055(17)
C28 0.0421(18) 0.060(2) 0.0445(19) 0.0110(18) 0.0009(14) -0.0024(17)
C29 0.0367(17) 0.054(2) 0.056(2) 0.0055(18) 0.0017(14) -0.0063(16)
C30 0.0337(15) 0.055(2) 0.0426(16) -0.0018(18) -0.0046(12) 0.0028(17)
C31 0.0395(17) 0.048(2) 0.0443(18) 0.0035(16) 0.0024(13) 0.0011(15)
C32 0.0364(16) 0.046(2) 0.0458(18) -0.0066(16) 0.0021(13) -0.0026(15)
C33 0.044(2) 0.118(4) 0.059(2) -0.012(3) -0.0083(17) 0.019(2)
C34 0.0389(16) 0.051(2) 0.0507(19) -0.0064(18) -0.0095(14) 0.0022(16)
C35 0.084(4) 0.051(3) 0.104(4) -0.021(3) 0.017(3) -0.020(2)
C36 0.105(4) 0.062(3) 0.096(4) 0.000(3) 0.003(3) -0.033(3)

loop_
_atom_type_symbol
_atom_type_description
_atom_type_scat_dispersion_real
_atom_type_scat_dispersion_imag
_atom_type_scat_source
C C 0.0033 0.0016 'International Tables Vol C Tables 4.2.6.8 and 6.1.1.4'
H H 0.0000 0.0000 'International Tables Vol C Tables 4.2.6.8 and 6.1.1.4'
N N 0.0061 0.0033 'International Tables Vol C Tables 4.2.6.8 and 6.1.1.4'
O O 0.0106 0.0060 'International Tables Vol C Tables 4.2.6.8 and 6.1.1.4'
S S 0.1246 0.1234 'International Tables Vol C Tables 4.2.6.8 and 6.1.1.4'

loop_
_geom_angle_atom_site_label_1
_geom_angle_atom_site_label_2
_geom_angle_atom_site_label_3
_geom_angle
_geom_angle_site_symmetry_1
_geom_angle_site_symmetry_3
O7 S1 O6 115.9(3) . .
O7 S1 C15 109.5(3) . .
O6 S1 C15 109.7(3) . .
O7 S1 C12 108.0(2) . .
O6 S1 C12 108.2(2) . .
C15 S1 C12 104.97(18) . .
O14 S2 O13 117.9(3) . .
O14 S2 C33 109.7(3) . .
O13 S2 C33 107.9(3) . .
O14 S2 C30 108.1(2) . .
O13 S2 C30 107.73(18) . .
C33 S2 C30 104.74(18) . .
O4 N1 O5 123.0(4) . .
O4 N1 C14 120.0(4) . .
O5 N1 C14 117.0(4) . .
O11 N2 O12 122.9(4) . .
O11 N2 C32 119.6(4) . .
O12 N2 C32 117.4(3) . .
C16 O3 C17 116.6(3) . .
C34 O10 C35 116.9(3) . .
O1 C1 C2 123.1(4) . .
O1 C1 C6 121.7(4) . .
C2 C1 C6 115.2(3) . .
C1 C2 C3 111.0(4) . .
C1 C2 H2A 109.4 . .
C3 C2 H2A 109.4 . .
C1 C2 H2B 109.4 . .
C3 C2 H2B 109.4 . .
H2A C2 H2B 108.0 . .
C4 C3 C2 110.2(4) . .
C4 C3 H3A 109.6 . .
C2 C3 H3A 109.6 . .
C4 C3 H3B 109.6 . .
C2 C3 H3B 109.6 . .
H3A C3 H3B 108.1 . .
C5 C4 C3 110.4(4) . .
C5 C4 H4A 109.6 . .
C3 C4 H4A 109.6 . .
C5 C4 H4B 109.6 . .
C3 C4 H4B 109.6 . .
H4A C4 H4B 108.1 . .
C4 C5 C6 113.9(3) . .
C4 C5 H5A 108.8 . .
C6 C5 H5A 108.8 . .
C4 C5 H5B 108.8 . .
C6 C5 H5B 108.8 . .
H5A C5 H5B 107.7 . .
C16 C6 C7 107.1(3) . .
C16 C6 C1 110.0(3) . .
C7 C6 C1 110.9(3) . .
C16 C6 C5 110.7(3) . .
C7 C6 C5 111.7(3) . .
C1 C6 C5 106.6(3) . .
C8 C7 C6 113.4(3) . .
C8 C7 H7A 108.9 . .
C6 C7 H7A 108.9 . .
C8 C7 H7B 108.9 . .
C6 C7 H7B 108.9 . .
H7A C7 H7B 107.7 . .
C9 C8 C7 113.5(3) . .
C9 C8 H8A 108.9 . .
C7 C8 H8A 108.9 . .
C9 C8 H8B 108.9 . .
C7 C8 H8B 108.9 . .
H8A C8 H8B 107.7 . .
C10 C9 C14 116.1(3) . .
C10 C9 C8 118.4(3) . .
C14 C9 C8 125.4(3) . .
C11 C10 C9 122.7(3) . .
C11 C10 H10 118.6 . .
C9 C10 H10 118.6 . .
C10 C11 C12 119.2(3) . .
C10 C11 H11 120.4 . .
C12 C11 H11 120.4 . .
C13 C12 C11 120.5(3) . .
C13 C12 S1 118.5(3) . .
C11 C12 S1 121.0(3) . .
C12 C13 C14 118.7(3) . .
C12 C13 H13 120.7 . .
C14 C13 H13 120.7 . .
C13 C14 C9 122.8(3) . .
C13 C14 N1 115.5(3) . .
C9 C14 N1 121.7(3) . .
S1 C15 H15A 109.5 . .
S1 C15 H15B 109.5 . .
H15A C15 H15B 109.5 . .
S1 C15 H15C 109.5 . .
H15A C15 H15C 109.5 . .
H15B C15 H15C 109.5 . .
O2 C16 O3 124.3(4) . .
O2 C16 C6 125.2(3) . .
O3 C16 C6 110.4(3) . .
O3 C17 C18 108.0(4) . .
O3 C17 H17A 110.1 . .
C18 C17 H17A 110.1 . .
O3 C17 H17B 110.1 . .
C18 C17 H17B 110.1 . .
H17A C17 H17B 108.4 . .
C17 C18 H18A 109.5 . .
C17 C18 H18B 109.5 . .
H18A C18 H18B 109.5 . .
C17 C18 H18C 109.5 . .
H18A C18 H18C 109.5 . .
H18B C18 H18C 109.5 . .
O8' C19 C24 124.4(6) . .
O8' C19 C20 121.1(6) . .
C24 C19 C20 114.5(4) . .
C24 C19 H19A 109(3) . .
C20 C19 H19A 108(3) . .
C24 C19 H19B 104(5) . .
C20 C19 H19B 110(4) . .
H19A C19 H19B 111(6) . .
C21 C20 C19 109.4(4) . .
C21 C20 H20A 109.8 . .
C19 C20 H20A 109.8 . .
C21 C20 H20B 109.8 . .
C19 C20 H20B 109.8 . .
H20A C20 H20B 108.2 . .
C20 C21 C22 110.6(5) . .
C20 C21 H21A 109.5 . .
C22 C21 H21A 109.5 . .
C20 C21 H21B 109.5 . .
C22 C21 H21B 109.5 . .
H21A C21 H21B 108.1 . .
C23 C22 C21 111.3(4) . .
C23 C22 H22A 109.4 . .
C21 C22 H22A 109.4 . .
C23 C22 H22B 109.4 . .
C21 C22 H22B 109.4 . .
H22A C22 H22B 108.0 . .
O8 C23 C22 122.4(4) . .
O8 C23 C24 123.9(4) . .
C22 C23 C24 113.7(4) . .
C22 C23 H23A 110(4) . .
C24 C23 H23A 106(4) . .
C22 C23 H23B 113(10) . .
C24 C23 H23B 114(10) . .
H23A C23 H23B 99(10) . .
C34 C24 C19 109.9(3) . .
C34 C24 C25 107.5(3) . .
C19 C24 C25 111.9(3) . .
C34 C24 C23 110.7(3) . .
C19 C24 C23 107.4(3) . .
C25 C24 C23 109.3(3) . .
C24 C25 C26 113.8(3) . .
C24 C25 H25A 108.8 . .
C26 C25 H25A 108.8 . .
C24 C25 H25B 108.8 . .
C26 C25 H25B 108.8 . .
H25A C25 H25B 107.7 . .
C27 C26 C25 111.7(3) . .
C27 C26 H26A 109.3 . .
C25 C26 H26A 109.3 . .
C27 C26 H26B 109.3 . .
C25 C26 H26B 109.3 . .
H26A C26 H26B 107.9 . .
C28 C27 C32 116.3(3) . .
C28 C27 C26 118.7(3) . .
C32 C27 C26 124.9(3) . .
C29 C28 C27 122.5(3) . .
C29 C28 H28 118.7 . .
C27 C28 H28 118.7 . .
C28 C29 C30 119.2(3) . .
C28 C29 H29 120.4 . .
C30 C29 H29 120.4 . .
C31 C30 C29 120.8(3) . .
C31 C30 S2 118.4(3) . .
C29 C30 S2 120.8(3) . .
C30 C31 C32 118.5(3) . .
C30 C31 H31 120.8 . .
C32 C31 H31 120.8 . .
C31 C32 C27 122.6(3) . .
C31 C32 N2 114.9(3) . .
C27 C32 N2 122.5(3) . .
S2 C33 H33A 109.5 . .
S2 C33 H33B 109.5 . .
H33A C33 H33B 109.5 . .
S2 C33 H33C 109.5 . .
H33A C33 H33C 109.5 . .
H33B C33 H33C 109.5 . .
O9 C34 O10 124.4(4) . .
O9 C34 C24 124.4(4) . .
O10 C34 C24 111.2(3) . .
C36 C35 O10 109.2(4) . .
C36 C35 H35A 109.8 . .
O10 C35 H35A 109.8 . .
C36 C35 H35B 109.8 . .
O10 C35 H35B 109.8 . .
H35A C35 H35B 108.3 . .
C35 C36 H36A 109.5 . .
C35 C36 H36B 109.5 . .
H36A C36 H36B 109.5 . .
C35 C36 H36C 109.5 . .
H36A C36 H36C 109.5 . .
H36B C36 H36C 109.5 . .

loop_
_geom_bond_atom_site_label_1
_geom_bond_atom_site_label_2
_geom_bond_distance
_geom_bond_site_symmetry_2
S1 O7 1.397(4) .
S1 O6 1.409(4) .
S1 C15 1.732(4) .
S1 C12 1.773(3) .
S2 O14 1.413(4) .
S2 O13 1.418(4) .
S2 C33 1.748(4) .
S2 C30 1.775(3) .
N1 O4 1.200(5) .
N1 O5 1.204(5) .
N1 C14 1.466(5) .
N2 O11 1.207(4) .
N2 O12 1.207(5) .
N2 C32 1.465(5) .
O1 C1 1.203(5) .
O2 C16 1.191(4) .
O3 C16 1.327(4) .
O3 C17 1.456(5) .
O9 C34 1.194(5) .
O10 C34 1.324(5) .
O10 C35 1.462(5) .
O8 C23 1.164(7) .
O8' C19 1.103(9) .
C1 C2 1.503(6) .
C1 C6 1.536(5) .
C2 C3 1.529(7) .
C2 H2A 0.9700 .
C2 H2B 0.9700 .
C3 C4 1.525(7) .
C3 H3A 0.9700 .
C3 H3B 0.9700 .
C4 C5 1.513(6) .
C4 H4A 0.9700 .
C4 H4B 0.9700 .
C5 C6 1.546(5) .
C5 H5A 0.9700 .
C5 H5B 0.9700 .
C6 C16 1.526(5) .
C6 C7 1.535(5) .
C7 C8 1.527(5) .
C7 H7A 0.9700 .
C7 H7B 0.9700 .
C8 C9 1.511(5) .
C8 H8A 0.9700 .
C8 H8B 0.9700 .
C9 C10 1.385(5) .
C9 C14 1.392(5) .
C10 C11 1.371(5) .
C10 H10 0.9300 .
C11 C12 1.389(5) .
C11 H11 0.9300 .
C12 C13 1.370(5) .
C13 C14 1.386(5) .
C13 H13 0.9300 .
C15 H15A 0.9600 .
C15 H15B 0.9600 .
C15 H15C 0.9600 .
C17 C18 1.485(7) .
C17 H17A 0.9700 .
C17 H17B 0.9700 .
C18 H18A 0.9600 .
C18 H18B 0.9600 .
C18 H18C 0.9600 .
C19 C24 1.531(6) .
C19 C20 1.534(6) .
C19 H19A 0.96(3) .
C19 H19B 0.94(3) .
C20 C21 1.520(8) .
C20 H20A 0.9700 .
C20 H20B 0.9700 .
C21 C22 1.526(8) .
C21 H21A 0.9700 .
C21 H21B 0.9700 .
C22 C23 1.516(6) .
C22 H22A 0.9700 .
C22 H22B 0.9700 .
C23 C24 1.544(5) .
C23 H23A 0.95(3) .
C23 H23B 0.97(3) .
C24 C34 1.526(5) .
C24 C25 1.535(5) .
C25 C26 1.540(5) .
C25 H25A 0.9700 .
C25 H25B 0.9700 .
C26 C27 1.509(4) .
C26 H26A 0.9700 .
C26 H26B 0.9700 .
C27 C28 1.384(5) .
C27 C32 1.390(5) .
C28 C29 1.373(5) .
C28 H28 0.9300 .
C29 C30 1.377(5) .
C29 H29 0.9300 .
C30 C31 1.376(5) .
C31 C32 1.382(5) .
C31 H31 0.9300 .
C33 H33A 0.9600 .
C33 H33B 0.9600 .
C33 H33C 0.9600 .
C35 C36 1.458(8) .
C35 H35A 0.9700 .
C35 H35B 0.9700 .
C36 H36A 0.9600 .
C36 H36B 0.9600 .
C36 H36C 0.9600 .

loop_
_geom_hbond_atom_site_label_D
_geom_hbond_atom_site_label_H
_geom_hbond_atom_site_label_A
_geom_hbond_distance_DH
_geom_hbond_distance_HA
_geom_hbond_distance_DA
_geom_hbond_angle_DHA
_geom_hbond_site_symmetry_A
C11 H11 O1 0.93 2.58 3.360(4) 141.2 1_455
C18 H18B O14 0.96 2.61 3.420(7) 142.0 1_655
C20 H20A O9 0.97 2.65 3.182(7) 115.1 .
C29 H29 O8 0.93 2.53 3.338(7) 145.4 1_455
C33 H33A O2 0.96 2.62 3.572(5) 173.7 2_655
C35 H35A O8' 0.97 2.52 3.237(11) 130.3 2_756
C36 H36B O6 0.96 2.62 3.471(8) 147.5 1_665
C11 H11 O1 0.93 2.58 3.360(4) 141.2 1_455
C18 H18B O14 0.96 2.61 3.420(7) 142.0 1_655
C20 H20A O9 0.97 2.65 3.182(7) 115.1 .
C29 H29 O8 0.93 2.53 3.338(7) 145.4 1_455
C33 H33A O2 0.96 2.62 3.572(5) 173.7 2_655
C35 H35A O8' 0.97 2.52 3.237(11) 130.3 2_756
C36 H36B O6 0.96 2.62 3.471(8) 147.5 1_665
C11 H11 O1 0.93 2.58 3.360(4) 141.2 1_455
C18 H18B O14 0.96 2.61 3.420(7) 142.0 1_655
C20 H20A O9 0.97 2.65 3.182(7) 115.1 .
C29 H29 O8 0.93 2.53 3.338(7) 145.4 1_455
C33 H33A O2 0.96 2.62 3.572(5) 173.7 2_655
C35 H35A O8' 0.97 2.52 3.237(11) 130.3 2_756
C36 H36B O6 0.96 2.62 3.471(8) 147.5 1_665
C11 H11 O1 0.93 2.58 3.360(4) 141.2 1_455
C18 H18B O14 0.96 2.61 3.420(7) 142.0 1_655
C20 H20A O9 0.97 2.65 3.182(7) 115.1 .
C29 H29 O8 0.93 2.53 3.338(7) 145.4 1_455
C33 H33A O2 0.96 2.62 3.572(5) 173.7 2_655
C35 H35A O8' 0.97 2.52 3.237(11) 130.3 2_756
C36 H36B O6 0.96 2.62 3.471(8) 147.5 1_665

loop_
_geom_torsion_atom_site_label_1
_geom_torsion_atom_site_label_2
_geom_torsion_atom_site_label_3
_geom_torsion_atom_site_label_4
_geom_torsion
_geom_torsion_site_symmetry_1
_geom_torsion_site_symmetry_2
_geom_torsion_site_symmetry_3
_geom_torsion_site_symmetry_4
O1 C1 C2 C3 122.2(5) . . . .
C6 C1 C2 C3 -55.6(5) . . . .
C1 C2 C3 C4 54.9(6) . . . .
C2 C3 C4 C5 -56.4(6) . . . .
C3 C4 C5 C6 58.3(6) . . . .
O1 C1 C6 C16 115.2(4) . . . .
C2 C1 C6 C16 -66.9(4) . . . .
O1 C1 C6 C7 -3.0(5) . . . .
C2 C1 C6 C7 174.9(3) . . . .
O1 C1 C6 C5 -124.8(4) . . . .
C2 C1 C6 C5 53.1(4) . . . .
C4 C5 C6 C16 65.4(4) . . . .
C4 C5 C6 C7 -175.4(3) . . . .
C4 C5 C6 C1 -54.2(5) . . . .
C16 C6 C7 C8 55.3(4) . . . .
C1 C6 C7 C8 175.2(3) . . . .
C5 C6 C7 C8 -66.0(4) . . . .
C6 C7 C8 C9 174.3(3) . . . .
C7 C8 C9 C10 -88.6(4) . . . .
C7 C8 C9 C14 94.9(5) . . . .
C14 C9 C10 C11 -1.4(5) . . . .
C8 C9 C10 C11 -178.2(3) . . . .
C9 C10 C11 C12 2.2(6) . . . .
C10 C11 C12 C13 -0.8(5) . . . .
C10 C11 C12 S1 179.9(3) . . . .
O7 S1 C12 C13 -4.5(4) . . . .
O6 S1 C12 C13 -130.6(4) . . . .
C15 S1 C12 C13 112.3(4) . . . .
O7 S1 C12 C11 174.8(3) . . . .
O6 S1 C12 C11 48.6(4) . . . .
C15 S1 C12 C11 -68.5(4) . . . .
C11 C12 C13 C14 -1.2(5) . . . .
S1 C12 C13 C14 178.0(3) . . . .
C12 C13 C14 C9 2.1(5) . . . .
C12 C13 C14 N1 -179.1(3) . . . .
C10 C9 C14 C13 -0.8(5) . . . .
C8 C9 C14 C13 175.7(3) . . . .
C10 C9 C14 N1 -179.5(3) . . . .
C8 C9 C14 N1 -2.9(5) . . . .
O4 N1 C14 C13 150.6(4) . . . .
O5 N1 C14 C13 -28.4(6) . . . .
O4 N1 C14 C9 -30.7(6) . . . .
O5 N1 C14 C9 150.3(4) . . . .
C17 O3 C16 O2 2.9(6) . . . .
C17 O3 C16 C6 -174.8(3) . . . .
C7 C6 C16 O2 -101.2(4) . . . .
C1 C6 C16 O2 138.3(4) . . . .
C5 C6 C16 O2 20.8(5) . . . .
C7 C6 C16 O3 76.5(3) . . . .
C1 C6 C16 O3 -44.0(4) . . . .
C5 C6 C16 O3 -161.6(3) . . . .
C16 O3 C17 C18 -165.8(4) . . . .
O8' C19 C20 C21 125.4(9) . . . .
C24 C19 C20 C21 -57.7(6) . . . .
C19 C20 C21 C22 56.4(7) . . . .
C20 C21 C22 C23 -56.7(7) . . . .
C21 C22 C23 O8 -126.4(6) . . . .
C21 C22 C23 C24 56.0(6) . . . .
O8' C19 C24 C34 110.6(9) . . . .
C20 C19 C24 C34 -66.2(5) . . . .
O8' C19 C24 C25 -8.8(10) . . . .
C20 C19 C24 C25 174.4(4) . . . .
O8' C19 C24 C23 -128.8(9) . . . .
C20 C19 C24 C23 54.4(5) . . . .
O8 C23 C24 C34 -110.5(6) . . . .
C22 C23 C24 C34 67.1(4) . . . .
O8 C23 C24 C19 129.5(6) . . . .
C22 C23 C24 C19 -53.0(5) . . . .
O8 C23 C24 C25 7.8(7) . . . .
C22 C23 C24 C25 -174.6(4) . . . .
C34 C24 C25 C26 -52.3(4) . . . .
C19 C24 C25 C26 68.6(4) . . . .
C23 C24 C25 C26 -172.6(3) . . . .
C24 C25 C26 C27 -172.2(3) . . . .
C25 C26 C27 C28 86.3(4) . . . .
C25 C26 C27 C32 -96.2(4) . . . .
C32 C27 C28 C29 0.9(5) . . . .
C26 C27 C28 C29 178.7(3) . . . .
C27 C28 C29 C30 -1.7(6) . . . .
C28 C29 C30 C31 0.5(5) . . . .
C28 C29 C30 S2 -179.6(3) . . . .
O14 S2 C30 C31 143.4(3) . . . .
O13 S2 C30 C31 15.0(4) . . . .
C33 S2 C30 C31 -99.7(3) . . . .
O14 S2 C30 C29 -36.4(4) . . . .
O13 S2 C30 C29 -164.8(3) . . . .
C33 S2 C30 C29 80.5(4) . . . .
C29 C30 C31 C32 1.3(5) . . . .
S2 C30 C31 C32 -178.6(3) . . . .
C30 C31 C32 C27 -2.1(5) . . . .
C30 C31 C32 N2 178.2(3) . . . .
C28 C27 C32 C31 1.0(5) . . . .
C26 C27 C32 C31 -176.6(3) . . . .
C28 C27 C32 N2 -179.3(3) . . . .
C26 C27 C32 N2 3.1(5) . . . .
O11 N2 C32 C31 -152.2(4) . . . .
O12 N2 C32 C31 26.4(6) . . . .
O11 N2 C32 C27 28.1(6) . . . .
O12 N2 C32 C27 -153.3(5) . . . .
C35 O10 C34 O9 -1.3(6) . . . .
C35 O10 C34 C24 176.1(4) . . . .
C19 C24 C34 O9 -20.3(5) . . . .
C25 C24 C34 O9 101.8(4) . . . .
C23 C24 C34 O9 -138.8(4) . . . .
C19 C24 C34 O10 162.3(3) . . . .
C25 C24 C34 O10 -75.6(3) . . . .
C23 C24 C34 O10 43.8(4) . . . .
C34 O10 C35 C36 162.4(4) . . . .
